data_7029540
loop_
_publ_author_name
'Constable, Edwin C.'
'Ertl, Cathrin D.'
'Housecroft, Catherine E.'
'Zampese, Jennifer A.'

_publ_section_title
;
 Green-emitting iridium(iii) complexes containing sulfanyl- or
 sulfone-functionalized cyclometallating 2-phenylpyridine ligands.
;
_journal_issue 14
_journal_name_full 'Dalton transactions (Cambridge, England : 2003)'
_journal_page_first 5343
_journal_page_last 5356
_journal_paper_doi 10.1039/c3dt53626b
_journal_volume 43
_journal_year 2014
_chemical_formula_moiety '4(C32 H22 F2 Ir N4), 4(F6 P), C4 H10 O, 2(C H2 Cl2)'
_chemical_formula_sum 'C134 H102 Cl4 F32 Ir4 N16 O P4'
_chemical_formula_weight 3594.88
_chemical_name_systematic
; 
 ? 
;
_space_group_crystal_system triclinic
_space_group_IT_number 2
_space_group_name_Hall '-P 1'
_space_group_name_H-M_alt 'P -1'
_symmetry_space_group_name_Hall '-P 1'
_symmetry_space_group_name_H-M 'P -1'
_atom_sites_solution_hydrogens geom
_audit_creation_method SHELXL-2013
_cell_angle_alpha 66.1650(10)
_cell_angle_beta 81.642(2)
_cell_angle_gamma 67.3900(10)
_cell_formula_units_Z 1
_cell_length_a 14.2353(6)
_cell_length_b 16.2890(7)
_cell_length_c 17.6451(7)
_cell_measurement_reflns_used 9872
_cell_measurement_temperature 296(2)
_cell_measurement_theta_max 67.88
_cell_measurement_theta_min 2.74
_cell_volume 3454.7(3)
_computing_cell_refinement 'Bruker SAINT'
_computing_data_collection 'Bruker APEX2'
_computing_data_reduction 'Bruker SAINT'
_computing_molecular_graphics 'Bruker SHELXTL'
_computing_publication_material 'Bruker SHELXTL'
_computing_structure_refinement 'SHELXL-2013 (Sheldrick, 2013)'
_computing_structure_solution 'SHELXS-97 (Sheldrick, 2008)'
_diffrn_ambient_temperature 296(2)
_diffrn_measured_fraction_theta_full 0.954
_diffrn_measured_fraction_theta_max 0.924
_diffrn_measurement_device_type 'Bruker APEX-II CCD'
_diffrn_measurement_method '\f and \w scans'
_diffrn_radiation_type CuK\a
_diffrn_radiation_wavelength 1.54178
_diffrn_reflns_av_R_equivalents 0.0287
_diffrn_reflns_av_unetI/netI 0.0418
_diffrn_reflns_Laue_measured_fraction_full 0.954
_diffrn_reflns_Laue_measured_fraction_max 0.924
_diffrn_reflns_limit_h_max 13
_diffrn_reflns_limit_h_min -16
_diffrn_reflns_limit_k_max 18
_diffrn_reflns_limit_k_min -19
_diffrn_reflns_limit_l_max 19
_diffrn_reflns_limit_l_min -21
_diffrn_reflns_number 23674
_diffrn_reflns_point_group_measured_fraction_full 0.954
_diffrn_reflns_point_group_measured_fraction_max 0.924
_diffrn_reflns_theta_full 66.500
_diffrn_reflns_theta_max 68.224
_diffrn_reflns_theta_min 3.179
_exptl_absorpt_coefficient_mu 9.298
_exptl_absorpt_correction_T_max 0.522
_exptl_absorpt_correction_T_min 0.270
_exptl_absorpt_correction_type multi-scan
_exptl_absorpt_process_details sadabs
_exptl_crystal_colour yellow
_exptl_crystal_density_diffrn 1.728
_exptl_crystal_description block
_exptl_crystal_F_000 1750
_exptl_crystal_size_max 0.350
_exptl_crystal_size_mid 0.130
_exptl_crystal_size_min 0.070
_refine_diff_density_max 1.138
_refine_diff_density_min -0.837
_refine_diff_density_rms 0.119
_refine_ls_extinction_method none
_refine_ls_goodness_of_fit_ref 1.036
_refine_ls_hydrogen_treatment constr
_refine_ls_matrix_type full
_refine_ls_number_parameters 906
_refine_ls_number_reflns 11699
_refine_ls_number_restraints 14
_refine_ls_restrained_S_all 1.037
_refine_ls_R_factor_all 0.0399
_refine_ls_R_factor_gt 0.0368
_refine_ls_shift/su_max 0.002
_refine_ls_shift/su_mean 0.000
_refine_ls_structure_factor_coef Fsqd
_refine_ls_weighting_details
; 
 w=1/[\s^2^(Fo^2^)+(0.0677P)^2^+6.5903P] 
 where P=(Fo^2^+2Fc^2^)/3 
;
_refine_ls_weighting_scheme calc
_refine_ls_wR_factor_gt 0.1120
_refine_ls_wR_factor_ref 0.1168
_reflns_Friedel_coverage 0.000
_reflns_number_gt 10552
_reflns_number_total 11699
_reflns_threshold_expression 'I > 2\s(I)'
_cod_data_source_file c3dt53626b1.cif
_cod_data_source_block ce206
_cod_database_code 7029540
_shelx_space_group_comment
; 
The symmetry employed for this shelxl refinement is uniquely defined 
by the following loop, which should always be used as a source of 
symmetry information in preference to the above space-group names. 
They are only intended as comments. 
;
_shelx_estimated_absorpt_t_min 0.139
_shelx_estimated_absorpt_t_max 0.562
_shelxl_version_number 2013-2

loop_
_space_group_symop_operation_xyz
'x, y, z'
'-x, -y, -z'

loop_
_atom_site_label
_atom_site_type_symbol
_atom_site_fract_x
_atom_site_fract_y
_atom_site_fract_z
_atom_site_U_iso_or_equiv
_atom_site_adp_type
_atom_site_occupancy
_atom_site_site_symmetry_order
_atom_site_calc_flag
_atom_site_refinement_flags_posn
_atom_site_refinement_flags_adp
_atom_site_refinement_flags_occupancy
Ir1A Ir 0.64242(2) 0.24133(2) 0.01923(2) 0.03580(8) Uani 1 1 d . . .
N1A N 0.4918(3) 0.3091(3) -0.0317(3) 0.0418(9) Uani 1 1 d . . .
N2A N 0.6579(3) 0.2049(3) -0.0866(3) 0.0395(9) Uani 1 1 d . . .
C1A C 0.4101(4) 0.3598(4) 0.0005(4) 0.0551(14) Uani 1 1 d . . .
H1AA H 0.4184 0.3665 0.0487 0.066 Uiso 1 1 calc R U .
C2A C 0.3151(5) 0.4020(5) -0.0348(5) 0.0694(18) Uani 1 1 d . . .
H2AA H 0.2601 0.4371 -0.0113 0.083 Uiso 1 1 calc R U .
C3A C 0.3024(5) 0.3913(6) -0.1056(5) 0.075(2) Uani 1 1 d . . .
H3AA H 0.2385 0.4189 -0.1305 0.090 Uiso 1 1 calc R U .
C4A C 0.3856(5) 0.3392(5) -0.1395(5) 0.0679(17) Uani 1 1 d . . .
H4AA H 0.3784 0.3323 -0.1879 0.081 Uiso 1 1 calc R U .
C5A C 0.4797(4) 0.2974(4) -0.1007(3) 0.0467(12) Uani 1 1 d . . .
C6A C 0.5736(4) 0.2410(4) -0.1325(3) 0.0458(11) Uani 1 1 d . . .
C7A C 0.5760(5) 0.2246(5) -0.2037(4) 0.0632(16) Uani 1 1 d . . .
H7AA H 0.5167 0.2494 -0.2346 0.076 Uiso 1 1 calc R U .
C8A C 0.6667(6) 0.1710(6) -0.2289(4) 0.0732(19) Uani 1 1 d . . .
H8AA H 0.6689 0.1589 -0.2765 0.088 Uiso 1 1 calc R U .
C9A C 0.7538(5) 0.1357(5) -0.1829(4) 0.0642(16) Uani 1 1 d . . .
H9AA H 0.8160 0.1006 -0.1994 0.077 Uiso 1 1 calc R U .
C10A C 0.7466(4) 0.1534(4) -0.1119(4) 0.0520(13) Uani 1 1 d . . .
H10A H 0.8051 0.1290 -0.0802 0.062 Uiso 1 1 calc R U .
N3A N 0.6918(3) 0.3520(3) -0.0514(2) 0.0381(9) Uani 1 1 d . . .
C11A C 0.6330(4) 0.4396(4) -0.1029(3) 0.0471(12) Uani 1 1 d . . .
H11A H 0.5647 0.4514 -0.1091 0.057 Uiso 1 1 calc R U .
C12A C 0.6694(5) 0.5117(4) -0.1462(3) 0.0573(14) Uani 1 1 d . . .
H12A H 0.6267 0.5714 -0.1811 0.069 Uiso 1 1 calc R U .
C13A C 0.7709(5) 0.4945(5) -0.1375(4) 0.0586(15) Uani 1 1 d . . .
H13A H 0.7975 0.5426 -0.1662 0.070 Uiso 1 1 calc R U .
C14A C 0.8320(5) 0.4052(4) -0.0855(4) 0.0534(13) Uani 1 1 d . . .
H14A H 0.9004 0.3929 -0.0791 0.064 Uiso 1 1 calc R U .
C15A C 0.7929(4) 0.3338(4) -0.0427(3) 0.0423(11) Uani 1 1 d . . .
C16A C 0.8482(4) 0.2358(4) 0.0148(3) 0.0490(12) Uani 1 1 d . . .
C17A C 0.7897(4) 0.1790(4) 0.0536(3) 0.0458(12) Uani 1 1 d . . .
C18A C 0.8389(5) 0.0850(4) 0.1096(4) 0.0641(16) Uani 1 1 d . . .
H18A H 0.8026 0.0448 0.1375 0.077 Uiso 1 1 calc R U .
C19A C 0.9426(6) 0.0532(6) 0.1226(5) 0.088(3) Uani 1 1 d . . .
C20A C 1.0004(6) 0.1076(6) 0.0843(6) 0.099(3) Uani 1 1 d . . .
H20A H 1.0701 0.0827 0.0942 0.119 Uiso 1 1 calc R U .
C21A C 0.9525(5) 0.2017(6) 0.0300(5) 0.0732(19) Uani 1 1 d . . .
H21A H 0.9897 0.2415 0.0040 0.088 Uiso 1 1 calc R U .
F1A F 0.9897(3) -0.0384(3) 0.1757(4) 0.147(3) Uani 1 1 d . . .
N4A N 0.6008(4) 0.1291(3) 0.1014(3) 0.0484(10) Uani 1 1 d . . .
C22A C 0.5980(5) 0.0572(4) 0.0850(4) 0.0644(16) Uani 1 1 d . . .
H22A H 0.6140 0.0572 0.0320 0.077 Uiso 1 1 calc R U .
C23A C 0.5722(7) -0.0174(5) 0.1437(5) 0.086(2) Uani 1 1 d . . .
H23A H 0.5726 -0.0676 0.1309 0.103 Uiso 1 1 calc R U .
C24A C 0.5459(7) -0.0164(5) 0.2212(5) 0.090(3) Uani 1 1 d . . .
H24A H 0.5268 -0.0653 0.2614 0.108 Uiso 1 1 calc R U .
C25A C 0.5480(6) 0.0577(5) 0.2391(4) 0.0730(19) Uani 1 1 d . . .
H25A H 0.5310 0.0588 0.2917 0.088 Uiso 1 1 calc R U .
C26A C 0.5754(4) 0.1302(4) 0.1788(3) 0.0539(14) Uani 1 1 d . . .
C27A C 0.5821(4) 0.2123(4) 0.1895(3) 0.0489(12) Uani 1 1 d . . .
C28A C 0.6150(4) 0.2774(4) 0.1189(3) 0.0443(11) Uani 1 1 d . . .
C29A C 0.6240(5) 0.3553(5) 0.1277(4) 0.0565(14) Uani 1 1 d . . .
H29A H 0.6442 0.4002 0.0833 0.068 Uiso 1 1 calc R U .
C30A C 0.6027(6) 0.3652(5) 0.2029(4) 0.0691(17) Uani 1 1 d . . .
C31A C 0.5728(6) 0.3037(5) 0.2704(4) 0.0734(19) Uani 1 1 d . . .
H31A H 0.5601 0.3134 0.3199 0.088 Uiso 1 1 calc R U .
C32A C 0.5617(5) 0.2269(5) 0.2644(4) 0.0685(18) Uani 1 1 d . . .
H32A H 0.5405 0.1840 0.3101 0.082 Uiso 1 1 calc R U .
F2A F 0.6125(4) 0.4422(3) 0.2090(3) 0.1026(15) Uani 1 1 d . . .
Ir1B Ir 0.85780(2) 0.25648(2) 0.49318(2) 0.03556(8) Uani 1 1 d . . .
N1B N 0.8717(3) 0.2309(3) 0.3813(3) 0.0458(10) Uani 1 1 d . . .
N2B N 0.9093(4) 0.3666(3) 0.4056(3) 0.0493(11) Uani 1 1 d . . .
C1B C 0.8471(5) 0.1643(5) 0.3731(4) 0.0609(15) Uani 1 1 d . . .
H1BA H 0.8297 0.1200 0.4202 0.073 Uiso 1 1 calc R U .
C2B C 0.8460(6) 0.1577(6) 0.2978(5) 0.079(2) Uani 1 1 d . . .
H2BA H 0.8301 0.1089 0.2946 0.095 Uiso 1 1 calc R U .
C3B C 0.8685(7) 0.2232(7) 0.2288(5) 0.090(3) Uani 1 1 d . . .
H3BA H 0.8659 0.2214 0.1772 0.108 Uiso 1 1 calc R U .
C4B C 0.8958(6) 0.2939(6) 0.2358(4) 0.082(2) Uani 1 1 d . . .
H4BA H 0.9126 0.3389 0.1890 0.099 Uiso 1 1 calc R U .
C5B C 0.8976(4) 0.2960(4) 0.3133(3) 0.0547(13) Uani 1 1 d . . .
C6B C 0.9243(4) 0.3683(4) 0.3275(3) 0.0574(15) Uani 1 1 d . . .
C7B C 0.9641(6) 0.4309(6) 0.2667(5) 0.081(2) Uani 1 1 d . . .
H7BA H 0.9727 0.4318 0.2131 0.097 Uiso 1 1 calc R U .
C8B C 0.9911(6) 0.4930(6) 0.2876(6) 0.096(3) Uani 1 1 d . . .
H8BA H 1.0193 0.5352 0.2479 0.115 Uiso 1 1 calc R U .
C9B C 0.9764(6) 0.4918(5) 0.3650(6) 0.082(2) Uani 1 1 d . . .
H9BA H 0.9938 0.5333 0.3792 0.099 Uiso 1 1 calc R U .
C10B C 0.9348(5) 0.4276(4) 0.4237(5) 0.0628(16) Uani 1 1 d . . .
H10B H 0.9244 0.4272 0.4771 0.075 Uiso 1 1 calc R U .
N3B N 1.0054(3) 0.1833(3) 0.5343(3) 0.0411(9) Uani 1 1 d . . .
C11B C 1.0798(4) 0.1274(4) 0.4991(4) 0.0518(13) Uani 1 1 d . . .
H11B H 1.0631 0.1205 0.4535 0.062 Uiso 1 1 calc R U .
C12B C 1.1778(5) 0.0810(5) 0.5284(4) 0.0628(16) Uani 1 1 d . . .
H12B H 1.2268 0.0433 0.5030 0.075 Uiso 1 1 calc R U .
C13B C 1.2035(5) 0.0910(5) 0.5966(5) 0.0705(18) Uani 1 1 d . . .
H13B H 1.2698 0.0607 0.6174 0.085 Uiso 1 1 calc R U .
C14B C 1.1286(5) 0.1467(5) 0.6323(4) 0.0658(16) Uani 1 1 d . . .
H14B H 1.1447 0.1538 0.6780 0.079 Uiso 1 1 calc R U .
C15B C 1.0297(4) 0.1925(4) 0.6020(3) 0.0465(12) Uani 1 1 d . . .
C16B C 0.9420(4) 0.2520(4) 0.6351(3) 0.0474(12) Uani 1 1 d . . .
C17B C 0.8496(4) 0.2893(4) 0.5929(3) 0.0409(11) Uani 1 1 d . . .
C18B C 0.7622(5) 0.3442(4) 0.6226(4) 0.0532(13) Uani 1 1 d . . .
H18B H 0.6996 0.3701 0.5959 0.064 Uiso 1 1 calc R U .
C19B C 0.7709(6) 0.3590(5) 0.6921(4) 0.0645(17) Uani 1 1 d . . .
C20B C 0.8618(6) 0.3238(5) 0.7340(4) 0.0710(19) Uani 1 1 d . . .
H20B H 0.8647 0.3359 0.7806 0.085 Uiso 1 1 calc R U .
C21B C 0.9476(6) 0.2702(5) 0.7044(4) 0.0636(16) Uani 1 1 d . . .
H21B H 1.0100 0.2461 0.7310 0.076 Uiso 1 1 calc R U .
F1B F 0.6850(3) 0.4093(3) 0.7233(3) 0.0928(13) Uani 1 1 d . . .
N4B N 0.7052(3) 0.3255(3) 0.4658(3) 0.0427(9) Uani 1 1 d . . .
C22B C 0.6617(5) 0.4196(4) 0.4180(4) 0.0546(13) Uani 1 1 d . . .
H22B H 0.7029 0.4557 0.3934 0.066 Uiso 1 1 calc R U .
C23B C 0.5586(5) 0.4637(5) 0.4046(4) 0.0669(17) Uani 1 1 d . . .
H23B H 0.5302 0.5287 0.3716 0.080 Uiso 1 1 calc R U .
C24B C 0.4980(5) 0.4096(5) 0.4410(5) 0.0665(17) Uani 1 1 d . . .
H24B H 0.4278 0.4382 0.4330 0.080 Uiso 1 1 calc R U .
C25B C 0.5413(4) 0.3133(5) 0.4892(4) 0.0580(15) Uani 1 1 d . . .
H25B H 0.5008 0.2763 0.5131 0.070 Uiso 1 1 calc R U .
C26B C 0.6464(4) 0.2716(4) 0.5018(3) 0.0446(11) Uani 1 1 d . . .
C27B C 0.7024(4) 0.1720(4) 0.5551(3) 0.0416(11) Uani 1 1 d . . .
C28B C 0.8081(4) 0.1494(4) 0.5640(3) 0.0399(10) Uani 1 1 d . . .
C29B C 0.8644(5) 0.0564(4) 0.6170(3) 0.0496(12) Uani 1 1 d . . .
H29B H 0.9335 0.0389 0.6255 0.060 Uiso 1 1 calc R U .
C30B C 0.8175(5) -0.0086(4) 0.6563(4) 0.0616(15) Uani 1 1 d . . .
C31B C 0.7154(6) 0.0111(5) 0.6471(4) 0.0614(16) Uani 1 1 d . . .
H31B H 0.6867 -0.0357 0.6743 0.074 Uiso 1 1 calc R U .
C32B C 0.6575(5) 0.1032(5) 0.5959(4) 0.0547(14) Uani 1 1 d . . .
H32B H 0.5883 0.1193 0.5886 0.066 Uiso 1 1 calc R U .
F2B F 0.8753(3) -0.0995(3) 0.7060(3) 0.0932(14) Uani 1 1 d . . .
P2 P 1.0000 0.5000 0.0000 0.0524(5) Uani 1 2 d S . P
F20 F 0.9500(4) 0.5706(4) 0.0477(3) 0.0948(14) Uani 1 1 d . . .
F21 F 1.0813(3) 0.4331(4) 0.0726(3) 0.0884(13) Uani 1 1 d . . .
F22 F 0.9251(3) 0.4442(4) 0.0466(3) 0.0826(12) Uani 1 1 d . . .
P1 P 0.70195(16) 0.68704(14) 0.34713(13) 0.0783(5) Uani 1 1 d . . .
F10 F 0.7442(4) 0.6098(3) 0.3046(3) 0.0997(14) Uani 1 1 d . . .
F11 F 0.5919(4) 0.6804(6) 0.3500(4) 0.158(3) Uani 1 1 d . . .
F12 F 0.7263(6) 0.5993(4) 0.4328(3) 0.143(2) Uani 1 1 d . . .
F13 F 0.8074(5) 0.6901(6) 0.3436(6) 0.182(4) Uani 1 1 d . . .
F14 F 0.6642(6) 0.7654(4) 0.2579(4) 0.162(3) Uani 1 1 d . . .
F15 F 0.6560(5) 0.7612(4) 0.3918(5) 0.147(2) Uani 1 1 d . . .
P3 P 0.5000 0.0000 0.5000 0.0461(4) Uani 1 2 d S . P
F31 F 0.4236(3) 0.0647(3) 0.4238(3) 0.0855(13) Uani 1 1 d . . .
F32 F 0.5774(3) 0.0535(3) 0.4549(3) 0.0805(12) Uani 1 1 d . . .
F30 F 0.5531(3) -0.0750(4) 0.4573(3) 0.0886(13) Uani 1 1 d . . .
C100 C 0.7438(12) 0.7183(9) 0.5957(10) 0.162(6) Uani 1 1 d . . .
H10C H 0.6830 0.7701 0.5667 0.195 Uiso 1 1 calc R U .
H10D H 0.7994 0.7165 0.5567 0.195 Uiso 1 1 calc R U .
Cl1 Cl 0.7247(4) 0.6108(3) 0.6325(2) 0.1739(17) Uani 1 1 d . . .
Cl2 Cl 0.7725(4) 0.7397(3) 0.6784(4) 0.237(3) Uani 1 1 d . . .
C201 C 1.1536(11) 0.1638(14) -0.1132(10) 0.089(5) Uani 0.5 1 d . . P
H20C H 1.1637 0.0966 -0.0873 0.134 Uiso 0.5 1 calc R U P
H20D H 1.1789 0.1780 -0.1687 0.134 Uiso 0.5 1 calc R U P
H20E H 1.0824 0.2012 -0.1145 0.134 Uiso 0.5 1 calc R U P
C202 C 1.2091(10) 0.1879(11) -0.0653(10) 0.073(4) Uani 0.5 1 d . . P
H20F H 1.2657 0.2025 -0.0981 0.087 Uiso 0.5 1 calc R U P
H20G H 1.1638 0.2457 -0.0569 0.087 Uiso 0.5 1 calc R U P
O203 O 1.2414(11) 0.1259(13) 0.0011(8) 0.124(5) Uani 0.5 1 d D . P
C204 C 1.3009(16) 0.1181(17) 0.0439(15) 0.123(7) Uani 0.5 1 d D U P
H20H H 1.3397 0.1580 0.0112 0.147 Uiso 0.5 1 calc R U P
H20I H 1.3477 0.0518 0.0636 0.147 Uiso 0.5 1 calc R U P
C205 C 1.265(2) 0.141(2) 0.1092(17) 0.172(11) Uani 0.5 1 d D U P
H20J H 1.3114 0.1605 0.1258 0.258 Uiso 0.5 1 calc R U P
H20K H 1.2558 0.0866 0.1541 0.258 Uiso 0.5 1 calc R U P
H20L H 1.2001 0.1934 0.0949 0.258 Uiso 0.5 1 calc R U P

loop_
_atom_site_aniso_label
_atom_site_aniso_U_11
_atom_site_aniso_U_22
_atom_site_aniso_U_33
_atom_site_aniso_U_23
_atom_site_aniso_U_13
_atom_site_aniso_U_12
Ir1A 0.03835(13) 0.03598(13) 0.02920(12) -0.01192(8) 0.00187(8) -0.01047(9)
N1A 0.042(2) 0.042(2) 0.041(2) -0.0183(18) 0.0028(17) -0.0129(18)
N2A 0.043(2) 0.042(2) 0.037(2) -0.0202(18) 0.0072(17) -0.0162(18)
C1A 0.044(3) 0.062(3) 0.055(3) -0.027(3) 0.009(2) -0.013(3)
C2A 0.044(3) 0.078(4) 0.081(5) -0.039(4) 0.006(3) -0.008(3)
C3A 0.041(3) 0.087(5) 0.095(5) -0.039(4) -0.009(3) -0.014(3)
C4A 0.055(4) 0.080(4) 0.072(4) -0.035(4) -0.009(3) -0.018(3)
C5A 0.047(3) 0.046(3) 0.048(3) -0.016(2) -0.004(2) -0.017(2)
C6A 0.056(3) 0.043(3) 0.038(3) -0.016(2) 0.002(2) -0.018(2)
C7A 0.068(4) 0.076(4) 0.052(3) -0.033(3) -0.004(3) -0.022(3)
C8A 0.090(5) 0.088(5) 0.052(4) -0.045(4) 0.006(3) -0.025(4)
C9A 0.066(4) 0.072(4) 0.055(3) -0.040(3) 0.014(3) -0.013(3)
C10A 0.050(3) 0.052(3) 0.049(3) -0.023(2) 0.003(2) -0.009(2)
N3A 0.045(2) 0.038(2) 0.0299(19) -0.0130(16) 0.0040(16) -0.0157(18)
C11A 0.056(3) 0.045(3) 0.039(3) -0.018(2) 0.002(2) -0.015(2)
C12A 0.081(4) 0.044(3) 0.040(3) -0.011(2) 0.004(3) -0.023(3)
C13A 0.077(4) 0.056(3) 0.054(3) -0.022(3) 0.012(3) -0.039(3)
C14A 0.059(3) 0.065(4) 0.049(3) -0.027(3) 0.009(3) -0.031(3)
C15A 0.047(3) 0.054(3) 0.032(2) -0.021(2) 0.006(2) -0.020(2)
C16A 0.047(3) 0.059(3) 0.037(3) -0.018(2) 0.002(2) -0.016(2)
C17A 0.044(3) 0.051(3) 0.038(3) -0.019(2) 0.001(2) -0.010(2)
C18A 0.049(3) 0.054(3) 0.063(4) 0.001(3) -0.012(3) -0.012(3)
C19A 0.065(4) 0.070(5) 0.089(6) 0.001(4) -0.022(4) -0.008(4)
C20A 0.047(4) 0.094(6) 0.109(7) 0.005(5) -0.017(4) -0.017(4)
C21A 0.048(3) 0.084(5) 0.076(4) -0.014(4) -0.006(3) -0.027(3)
F1A 0.069(3) 0.089(3) 0.183(6) 0.040(3) -0.047(3) -0.005(2)
N4A 0.050(3) 0.037(2) 0.044(2) -0.0076(18) 0.0038(19) -0.0110(19)
C22A 0.077(4) 0.052(3) 0.064(4) -0.022(3) 0.015(3) -0.028(3)
C23A 0.112(6) 0.053(4) 0.091(6) -0.022(4) 0.020(5) -0.040(4)
C24A 0.109(6) 0.056(4) 0.082(5) -0.011(4) 0.036(5) -0.036(4)
C25A 0.080(5) 0.058(4) 0.059(4) -0.011(3) 0.016(3) -0.021(3)
C26A 0.054(3) 0.047(3) 0.037(3) -0.005(2) 0.008(2) -0.008(2)
C27A 0.049(3) 0.051(3) 0.035(3) -0.013(2) 0.005(2) -0.012(2)
C28A 0.048(3) 0.044(3) 0.034(2) -0.014(2) 0.001(2) -0.010(2)
C29A 0.068(4) 0.064(3) 0.038(3) -0.024(3) 0.000(2) -0.020(3)
C30A 0.083(5) 0.076(4) 0.052(4) -0.036(3) -0.001(3) -0.019(4)
C31A 0.095(5) 0.085(5) 0.037(3) -0.032(3) 0.003(3) -0.021(4)
C32A 0.076(4) 0.079(4) 0.032(3) -0.014(3) 0.006(3) -0.019(3)
F2A 0.161(4) 0.106(3) 0.078(3) -0.063(3) 0.011(3) -0.060(3)
Ir1B 0.03869(13) 0.03673(13) 0.03141(12) -0.01462(9) 0.00366(8) -0.01316(9)
N1B 0.044(2) 0.056(3) 0.034(2) -0.0219(19) 0.0021(17) -0.010(2)
N2B 0.048(2) 0.041(2) 0.045(2) -0.0071(19) 0.0038(19) -0.012(2)
C1B 0.060(3) 0.079(4) 0.054(3) -0.038(3) 0.000(3) -0.023(3)
C2B 0.082(5) 0.104(6) 0.063(4) -0.053(4) -0.012(4) -0.018(4)
C3B 0.102(6) 0.116(7) 0.049(4) -0.045(4) -0.010(4) -0.017(5)
C4B 0.084(5) 0.099(5) 0.034(3) -0.015(3) 0.002(3) -0.013(4)
C5B 0.050(3) 0.059(3) 0.039(3) -0.012(2) 0.000(2) -0.010(3)
C6B 0.046(3) 0.055(3) 0.040(3) -0.002(2) 0.008(2) -0.005(3)
C7B 0.076(5) 0.069(4) 0.065(4) -0.003(3) 0.019(4) -0.023(4)
C8B 0.083(5) 0.076(5) 0.096(6) -0.001(4) 0.031(5) -0.039(4)
C9B 0.073(5) 0.059(4) 0.107(6) -0.021(4) 0.010(4) -0.031(4)
C10B 0.058(4) 0.049(3) 0.077(4) -0.020(3) 0.010(3) -0.023(3)
N3B 0.044(2) 0.044(2) 0.040(2) -0.0194(18) 0.0029(18) -0.0181(19)
C11B 0.049(3) 0.059(3) 0.050(3) -0.025(3) 0.005(2) -0.018(3)
C12B 0.041(3) 0.073(4) 0.069(4) -0.032(3) 0.007(3) -0.012(3)
C13B 0.042(3) 0.082(5) 0.082(5) -0.029(4) -0.008(3) -0.016(3)
C14B 0.058(4) 0.082(4) 0.068(4) -0.036(3) -0.006(3) -0.027(3)
C15B 0.048(3) 0.052(3) 0.047(3) -0.019(2) -0.004(2) -0.024(2)
C16B 0.064(3) 0.043(3) 0.041(3) -0.020(2) 0.005(2) -0.023(2)
C17B 0.050(3) 0.040(3) 0.041(3) -0.020(2) 0.009(2) -0.022(2)
C18B 0.062(3) 0.047(3) 0.051(3) -0.026(2) 0.008(3) -0.015(3)
C19B 0.084(5) 0.060(4) 0.057(4) -0.038(3) 0.019(3) -0.023(3)
C20B 0.109(6) 0.077(4) 0.051(3) -0.043(3) 0.009(4) -0.042(4)
C21B 0.083(4) 0.065(4) 0.056(3) -0.029(3) -0.006(3) -0.030(3)
F1B 0.102(3) 0.102(3) 0.091(3) -0.075(3) 0.034(2) -0.025(2)
N4B 0.045(2) 0.046(2) 0.036(2) -0.0179(18) 0.0029(17) -0.0129(19)
C22B 0.054(3) 0.048(3) 0.054(3) -0.017(2) -0.002(2) -0.011(2)
C23B 0.056(4) 0.059(4) 0.071(4) -0.024(3) -0.011(3) -0.002(3)
C24B 0.044(3) 0.075(4) 0.078(4) -0.036(4) -0.004(3) -0.010(3)
C25B 0.045(3) 0.076(4) 0.058(3) -0.033(3) 0.002(3) -0.020(3)
C26B 0.043(3) 0.058(3) 0.038(2) -0.027(2) 0.008(2) -0.017(2)
C27B 0.047(3) 0.052(3) 0.034(2) -0.022(2) 0.006(2) -0.021(2)
C28B 0.047(3) 0.041(3) 0.037(2) -0.020(2) 0.007(2) -0.019(2)
C29B 0.057(3) 0.047(3) 0.045(3) -0.014(2) 0.003(2) -0.023(3)
C30B 0.078(4) 0.048(3) 0.054(3) -0.014(3) 0.003(3) -0.025(3)
C31B 0.076(4) 0.059(4) 0.060(4) -0.020(3) 0.008(3) -0.041(3)
C32B 0.060(3) 0.067(4) 0.053(3) -0.030(3) 0.011(3) -0.035(3)
F2B 0.092(3) 0.050(2) 0.103(3) 0.008(2) -0.012(2) -0.0254(19)
P2 0.0432(10) 0.0730(13) 0.0374(9) -0.0154(9) 0.0025(8) -0.0241(10)
F20 0.081(3) 0.118(4) 0.105(4) -0.069(3) 0.019(3) -0.033(3)
F21 0.076(3) 0.104(3) 0.062(2) -0.005(2) -0.021(2) -0.030(2)
F22 0.077(3) 0.111(3) 0.063(2) -0.017(2) 0.009(2) -0.058(3)
P1 0.0758(11) 0.0726(11) 0.0763(12) -0.0299(9) 0.0003(9) -0.0145(9)
F10 0.103(3) 0.093(3) 0.096(3) -0.048(3) -0.013(3) -0.011(2)
F11 0.091(4) 0.271(9) 0.131(5) -0.104(6) 0.003(3) -0.055(5)
F12 0.197(7) 0.124(5) 0.082(4) -0.030(3) -0.035(4) -0.027(4)
F13 0.100(4) 0.203(7) 0.350(12) -0.198(8) 0.062(5) -0.085(4)
F14 0.223(8) 0.077(3) 0.115(5) -0.017(3) 0.024(5) -0.010(4)
F15 0.142(5) 0.115(4) 0.188(7) -0.100(5) -0.011(5) -0.001(4)
P3 0.0390(9) 0.0552(11) 0.0360(9) -0.0144(8) 0.0003(7) -0.0118(8)
F31 0.074(3) 0.093(3) 0.061(2) -0.006(2) -0.026(2) -0.016(2)
F32 0.073(3) 0.098(3) 0.069(2) -0.018(2) 0.007(2) -0.048(2)
F30 0.078(3) 0.100(3) 0.100(3) -0.066(3) 0.014(2) -0.018(2)
C100 0.171(13) 0.129(10) 0.206(16) -0.071(10) -0.033(11) -0.055(9)
Cl1 0.241(4) 0.183(3) 0.121(2) -0.017(2) -0.027(3) -0.133(3)
Cl2 0.257(5) 0.108(2) 0.312(6) -0.034(3) -0.157(5) -0.023(3)
C201 0.066(9) 0.147(15) 0.087(11) -0.081(11) 0.023(8) -0.040(9)
C202 0.051(7) 0.081(9) 0.103(11) -0.052(9) 0.035(7) -0.033(7)
O203 0.106(10) 0.191(15) 0.069(8) -0.027(9) 0.009(7) -0.075(10)
C204 0.129(17) 0.128(16) 0.146(19) -0.076(15) 0.020(15) -0.063(13)
C205 0.151(19) 0.23(2) 0.14(2) -0.057(18) -0.008(16) -0.084(18)

loop_
_atom_type_symbol
_atom_type_description
_atom_type_scat_dispersion_real
_atom_type_scat_dispersion_imag
_atom_type_scat_source
C C 0.0181 0.0091 'International Tables Vol C Tables 4.2.6.8 and 6.1.1.4'
H H 0.0000 0.0000 'International Tables Vol C Tables 4.2.6.8 and 6.1.1.4'
N N 0.0311 0.0180 'International Tables Vol C Tables 4.2.6.8 and 6.1.1.4'
F F 0.0727 0.0534 'International Tables Vol C Tables 4.2.6.8 and 6.1.1.4'
P P 0.2955 0.4335 'International Tables Vol C Tables 4.2.6.8 and 6.1.1.4'
Ir Ir -4.7710 6.5667 'International Tables Vol C Tables 4.2.6.8 and 6.1.1.4'
Cl Cl 0.3639 0.7018 'International Tables Vol C Tables 4.2.6.8 and 6.1.1.4'
O O 0.0492 0.0322 'International Tables Vol C Tables 4.2.6.8 and 6.1.1.4'

loop_
_geom_angle_atom_site_label_1
_geom_angle_atom_site_label_2
_geom_angle_atom_site_label_3
_geom_angle
_geom_angle_site_symmetry_1
_geom_angle_site_symmetry_3
C17A Ir1A C28A 87.2(2) . .
C17A Ir1A N3A 80.2(2) . .
C28A Ir1A N3A 93.94(19) . .
C17A Ir1A N4A 95.6(2) . .
C28A Ir1A N4A 80.8(2) . .
N3A Ir1A N4A 173.46(18) . .
C17A Ir1A N1A 173.29(17) . .
C28A Ir1A N1A 98.96(19) . .
N3A Ir1A N1A 96.56(17) . .
N4A Ir1A N1A 88.17(18) . .
C17A Ir1A N2A 97.53(19) . .
C28A Ir1A N2A 175.01(18) . .
N3A Ir1A N2A 88.56(16) . .
N4A Ir1A N2A 96.96(18) . .
N1A Ir1A N2A 76.45(16) . .
C1A N1A C5A 118.8(5) . .
C1A N1A Ir1A 125.1(4) . .
C5A N1A Ir1A 116.0(3) . .
C6A N2A C10A 119.0(5) . .
C6A N2A Ir1A 116.4(3) . .
C10A N2A Ir1A 124.5(4) . .
N1A C1A C2A 122.8(6) . .
N1A C1A H1AA 118.6 . .
C2A C1A H1AA 118.6 . .
C1A C2A C3A 118.7(6) . .
C1A C2A H2AA 120.7 . .
C3A C2A H2AA 120.7 . .
C2A C3A C4A 119.4(6) . .
C2A C3A H3AA 120.3 . .
C4A C3A H3AA 120.3 . .
C3A C4A C5A 119.4(6) . .
C3A C4A H4AA 120.3 . .
C5A C4A H4AA 120.3 . .
N1A C5A C4A 120.9(5) . .
N1A C5A C6A 115.5(5) . .
C4A C5A C6A 123.6(5) . .
N2A C6A C7A 121.1(5) . .
N2A C6A C5A 115.5(4) . .
C7A C6A C5A 123.4(5) . .
C6A C7A C8A 119.7(6) . .
C6A C7A H7AA 120.2 . .
C8A C7A H7AA 120.2 . .
C9A C8A C7A 119.3(6) . .
C9A C8A H8AA 120.3 . .
C7A C8A H8AA 120.3 . .
C8A C9A C10A 118.4(6) . .
C8A C9A H9AA 120.8 . .
C10A C9A H9AA 120.8 . .
N2A C10A C9A 122.4(6) . .
N2A C10A H10A 118.8 . .
C9A C10A H10A 118.8 . .
C11A N3A C15A 118.9(4) . .
C11A N3A Ir1A 125.3(4) . .
C15A N3A Ir1A 115.7(3) . .
N3A C11A C12A 122.7(6) . .
N3A C11A H11A 118.6 . .
C12A C11A H11A 118.6 . .
C11A C12A C13A 118.9(6) . .
C11A C12A H12A 120.6 . .
C13A C12A H12A 120.6 . .
C14A C13A C12A 119.0(6) . .
C14A C13A H13A 120.5 . .
C12A C13A H13A 120.5 . .
C13A C14A C15A 120.7(6) . .
C13A C14A H14A 119.6 . .
C15A C14A H14A 119.6 . .
N3A C15A C14A 119.8(5) . .
N3A C15A C16A 113.3(4) . .
C14A C15A C16A 126.9(5) . .
C17A C16A C21A 122.0(6) . .
C17A C16A C15A 115.6(5) . .
C21A C16A C15A 122.4(6) . .
C16A C17A C18A 117.7(5) . .
C16A C17A Ir1A 115.1(4) . .
C18A C17A Ir1A 127.1(4) . .
C19A C18A C17A 118.7(6) . .
C19A C18A H18A 120.6 . .
C17A C18A H18A 120.6 . .
C20A C19A F1A 117.9(7) . .
C20A C19A C18A 124.0(7) . .
F1A C19A C18A 118.2(7) . .
C19A C20A C21A 118.2(7) . .
C19A C20A H20A 120.9 . .
C21A C20A H20A 120.9 . .
C20A C21A C16A 119.4(7) . .
C20A C21A H21A 120.3 . .
C16A C21A H21A 120.3 . .
C22A N4A C26A 118.9(5) . .
C22A N4A Ir1A 125.4(4) . .
C26A N4A Ir1A 115.7(4) . .
N4A C22A C23A 122.4(7) . .
N4A C22A H22A 118.8 . .
C23A C22A H22A 118.8 . .
C24A C23A C22A 118.9(7) . .
C24A C23A H23A 120.5 . .
C22A C23A H23A 120.5 . .
C23A C24A C25A 119.4(7) . .
C23A C24A H24A 120.3 . .
C25A C24A H24A 120.3 . .
C26A C25A C24A 119.7(7) . .
C26A C25A H25A 120.1 . .
C24A C25A H25A 120.1 . .
N4A C26A C25A 120.6(6) . .
N4A C26A C27A 113.9(5) . .
C25A C26A C27A 125.6(6) . .
C32A C27A C28A 120.5(6) . .
C32A C27A C26A 123.6(5) . .
C28A C27A C26A 115.9(5) . .
C29A C28A C27A 117.1(5) . .
C29A C28A Ir1A 129.1(4) . .
C27A C28A Ir1A 113.7(4) . .
C30A C29A C28A 119.4(6) . .
C30A C29A H29A 120.3 . .
C28A C29A H29A 120.3 . .
C31A C30A F2A 118.3(6) . .
C31A C30A C29A 124.1(7) . .
F2A C30A C29A 117.5(6) . .
C30A C31A C32A 118.6(6) . .
C30A C31A H31A 120.7 . .
C32A C31A H31A 120.7 . .
C31A C32A C27A 120.3(6) . .
C31A C32A H32A 119.9 . .
C27A C32A H32A 119.9 . .
C28B Ir1B C17B 88.5(2) . .
C28B Ir1B N3B 95.5(2) . .
C17B Ir1B N3B 80.0(2) . .
C28B Ir1B N4B 80.4(2) . .
C17B Ir1B N4B 94.80(19) . .
N3B Ir1B N4B 173.52(16) . .
C28B Ir1B N2B 173.20(18) . .
C17B Ir1B N2B 98.3(2) . .
N3B Ir1B N2B 86.47(18) . .
N4B Ir1B N2B 98.20(17) . .
C28B Ir1B N1B 96.36(19) . .
C17B Ir1B N1B 175.15(17) . .
N3B Ir1B N1B 99.18(17) . .
N4B Ir1B N1B 86.31(16) . .
N2B Ir1B N1B 76.88(19) . .
C1B N1B C5B 119.5(5) . .
C1B N1B Ir1B 125.0(4) . .
C5B N1B Ir1B 115.1(4) . .
C10B N2B C6B 118.4(5) . .
C10B N2B Ir1B 125.2(4) . .
C6B N2B Ir1B 116.2(4) . .
N1B C1B C2B 122.9(7) . .
N1B C1B H1BA 118.5 . .
C2B C1B H1BA 118.5 . .
C3B C2B C1B 118.9(8) . .
C3B C2B H2BA 120.5 . .
C1B C2B H2BA 120.5 . .
C2B C3B C4B 119.4(6) . .
C2B C3B H3BA 120.3 . .
C4B C3B H3BA 120.3 . .
C5B C4B C3B 119.3(7) . .
C5B C4B H4BA 120.4 . .
C3B C4B H4BA 120.4 . .
N1B C5B C4B 120.0(6) . .
N1B C5B C6B 116.4(5) . .
C4B C5B C6B 123.6(6) . .
N2B C6B C7B 122.1(7) . .
N2B C6B C5B 115.1(5) . .
C7B C6B C5B 122.8(7) . .
C6B C7B C8B 118.2(8) . .
C6B C7B H7BA 120.9 . .
C8B C7B H7BA 120.9 . .
C9B C8B C7B 120.0(7) . .
C9B C8B H8BA 120.0 . .
C7B C8B H8BA 120.0 . .
C8B C9B C10B 119.2(8) . .
C8B C9B H9BA 120.4 . .
C10B C9B H9BA 120.4 . .
N2B C10B C9B 122.1(7) . .
N2B C10B H10B 119.0 . .
C9B C10B H10B 119.0 . .
C11B N3B C15B 118.7(5) . .
C11B N3B Ir1B 124.9(4) . .
C15B N3B Ir1B 116.5(4) . .
N3B C11B C12B 122.5(5) . .
N3B C11B H11B 118.7 . .
C12B C11B H11B 118.7 . .
C11B C12B C13B 119.1(6) . .
C11B C12B H12B 120.4 . .
C13B C12B H12B 120.4 . .
C14B C13B C12B 118.3(6) . .
C14B C13B H13B 120.8 . .
C12B C13B H13B 120.8 . .
C13B C14B C15B 121.5(6) . .
C13B C14B H14B 119.2 . .
C15B C14B H14B 119.2 . .
N3B C15B C14B 119.8(5) . .
N3B C15B C16B 112.9(5) . .
C14B C15B C16B 127.3(5) . .
C21B C16B C17B 120.9(5) . .
C21B C16B C15B 123.4(6) . .
C17B C16B C15B 115.7(5) . .
C16B C17B C18B 118.7(5) . .
C16B C17B Ir1B 114.8(4) . .
C18B C17B Ir1B 126.5(4) . .
C19B C18B C17B 118.4(6) . .
C19B C18B H18B 120.8 . .
C17B C18B H18B 120.8 . .
F1B C19B C18B 118.6(7) . .
F1B C19B C20B 117.7(6) . .
C18B C19B C20B 123.7(6) . .
C21B C20B C19B 117.8(5) . .
C21B C20B H20B 121.1 . .
C19B C20B H20B 121.1 . .
C20B C21B C16B 120.4(6) . .
C20B C21B H21B 119.8 . .
C16B C21B H21B 119.8 . .
C22B N4B C26B 119.7(5) . .
C22B N4B Ir1B 124.2(4) . .
C26B N4B Ir1B 116.0(4) . .
N4B C22B C23B 122.2(6) . .
N4B C22B H22B 118.9 . .
C23B C22B H22B 118.9 . .
C22B C23B C24B 118.6(6) . .
C22B C23B H23B 120.7 . .
C24B C23B H23B 120.7 . .
C25B C24B C23B 120.0(6) . .
C25B C24B H24B 120.0 . .
C23B C24B H24B 120.0 . .
C24B C25B C26B 119.5(6) . .
C24B C25B H25B 120.2 . .
C26B C25B H25B 120.2 . .
N4B C26B C25B 120.0(5) . .
N4B C26B C27B 114.2(4) . .
C25B C26B C27B 125.7(5) . .
C32B C27B C28B 121.2(5) . .
C32B C27B C26B 123.8(5) . .
C28B C27B C26B 114.9(5) . .
C29B C28B C27B 117.2(5) . .
C29B C28B Ir1B 128.4(4) . .
C27B C28B Ir1B 114.3(4) . .
C30B C29B C28B 119.7(6) . .
C30B C29B H29B 120.1 . .
C28B C29B H29B 120.1 . .
F2B C30B C29B 118.2(6) . .
F2B C30B C31B 117.8(6) . .
C29B C30B C31B 124.0(6) . .
C30B C31B C32B 117.5(6) . .
C30B C31B H31B 121.3 . .
C32B C31B H31B 121.3 . .
C31B C32B C27B 120.3(6) . .
C31B C32B H32B 119.9 . .
C27B C32B H32B 119.9 . .
F21 P2 F21 180.0 . 2_765
F21 P2 F20 91.0(3) . 2_765
F21 P2 F20 88.9(3) 2_765 2_765
F21 P2 F20 89.0(3) . .
F21 P2 F20 91.1(3) 2_765 .
F20 P2 F20 180.0(3) 2_765 .
F21 P2 F22 90.9(2) . .
F21 P2 F22 89.1(2) 2_765 .
F20 P2 F22 90.9(3) 2_765 .
F20 P2 F22 89.1(3) . .
F21 P2 F22 89.1(2) . 2_765
F21 P2 F22 90.9(2) 2_765 2_765
F20 P2 F22 89.1(3) 2_765 2_765
F20 P2 F22 90.9(3) . 2_765
F22 P2 F22 180.0 . 2_765
F13 P1 F12 91.7(5) . .
F13 P1 F14 97.7(5) . .
F12 P1 F14 168.6(4) . .
F13 P1 F15 92.9(4) . .
F12 P1 F15 91.4(4) . .
F14 P1 F15 94.4(4) . .
F13 P1 F10 89.6(3) . .
F12 P1 F10 86.9(3) . .
F14 P1 F10 86.8(3) . .
F15 P1 F10 177.1(4) . .
F13 P1 F11 177.9(4) . .
F12 P1 F11 87.8(4) . .
F14 P1 F11 82.6(4) . .
F15 P1 F11 89.1(4) . .
F10 P1 F11 88.4(3) . .
F31 P3 F31 180.0(2) . 2_656
F31 P3 F30 90.8(3) . 2_656
F31 P3 F30 89.2(3) 2_656 2_656
F31 P3 F30 89.2(3) . .
F31 P3 F30 90.8(3) 2_656 .
F30 P3 F30 180.0(3) 2_656 .
F31 P3 F32 90.7(2) . .
F31 P3 F32 89.3(2) 2_656 .
F30 P3 F32 90.5(3) 2_656 .
F30 P3 F32 89.5(3) . .
F31 P3 F32 89.3(2) . 2_656
F31 P3 F32 90.7(2) 2_656 2_656
F30 P3 F32 89.5(3) 2_656 2_656
F30 P3 F32 90.5(3) . 2_656
F32 P3 F32 180.0 . 2_656
Cl1 C100 Cl2 110.2(9) . .
Cl1 C100 H10C 109.6 . .
Cl2 C100 H10C 109.6 . .
Cl1 C100 H10D 109.6 . .
Cl2 C100 H10D 109.6 . .
H10C C100 H10D 108.1 . .
C202 C201 H20C 109.5 . .
C202 C201 H20D 109.5 . .
H20C C201 H20D 109.5 . .
C202 C201 H20E 109.5 . .
H20C C201 H20E 109.5 . .
H20D C201 H20E 109.5 . .
O203 C202 C201 114.9(16) . .
O203 C202 H20F 108.5 . .
C201 C202 H20F 108.5 . .
O203 C202 H20G 108.5 . .
C201 C202 H20G 108.5 . .
H20F C202 H20G 107.5 . .
C204 O203 C202 129(2) . .
O203 C204 C205 116(2) . .
O203 C204 H20H 108.3 . .
C205 C204 H20H 108.3 . .
O203 C204 H20I 108.3 . .
C205 C204 H20I 108.3 . .
H20H C204 H20I 107.4 . .
C204 C205 H20J 109.5 . .
C204 C205 H20K 109.5 . .
H20J C205 H20K 109.5 . .
C204 C205 H20L 109.5 . .
H20J C205 H20L 109.5 . .
H20K C205 H20L 109.5 . .

loop_
_geom_bond_atom_site_label_1
_geom_bond_atom_site_label_2
_geom_bond_distance
_geom_bond_site_symmetry_2
Ir1A C17A 2.007(5) .
Ir1A C28A 2.013(5) .
Ir1A N3A 2.050(4) .
Ir1A N4A 2.058(4) .
Ir1A N1A 2.136(4) .
Ir1A N2A 2.136(4) .
N1A C1A 1.343(7) .
N1A C5A 1.350(7) .
N2A C6A 1.339(7) .
N2A C10A 1.351(7) .
C1A C2A 1.368(9) .
C1A H1AA 0.9300 .
C2A C3A 1.375(10) .
C2A H2AA 0.9300 .
C3A C4A 1.382(10) .
C3A H3AA 0.9300 .
C4A C5A 1.384(8) .
C4A H4AA 0.9300 .
C5A C6A 1.483(8) .
C6A C7A 1.381(8) .
C7A C8A 1.381(10) .
C7A H7AA 0.9300 .
C8A C9A 1.375(10) .
C8A H8AA 0.9300 .
C9A C10A 1.377(8) .
C9A H9AA 0.9300 .
C10A H10A 0.9300 .
N3A C11A 1.348(7) .
N3A C15A 1.371(7) .
C11A C12A 1.364(8) .
C11A H11A 0.9300 .
C12A C13A 1.382(10) .
C12A H12A 0.9300 .
C13A C14A 1.377(9) .
C13A H13A 0.9300 .
C14A C15A 1.378(8) .
C14A H14A 0.9300 .
C15A C16A 1.468(8) .
C16A C17A 1.390(8) .
C16A C21A 1.395(8) .
C17A C18A 1.402(8) .
C18A C19A 1.383(10) .
C18A H18A 0.9300 .
C19A C20A 1.353(12) .
C19A F1A 1.356(8) .
C20A C21A 1.390(10) .
C20A H20A 0.9300 .
C21A H21A 0.9300 .
N4A C22A 1.331(8) .
N4A C26A 1.368(7) .
C22A C23A 1.378(9) .
C22A H22A 0.9300 .
C23A C24A 1.369(12) .
C23A H23A 0.9300 .
C24A C25A 1.377(11) .
C24A H24A 0.9300 .
C25A C26A 1.377(9) .
C25A H25A 0.9300 .
C26A C27A 1.463(9) .
C27A C32A 1.406(8) .
C27A C28A 1.427(8) .
C28A C29A 1.394(8) .
C29A C30A 1.377(8) .
C29A H29A 0.9300 .
C30A C31A 1.348(10) .
C30A F2A 1.360(8) .
C31A C32A 1.367(10) .
C31A H31A 0.9300 .
C32A H32A 0.9300 .
Ir1B C28B 2.009(5) .
Ir1B C17B 2.011(5) .
Ir1B N3B 2.044(4) .
Ir1B N4B 2.050(4) .
Ir1B N2B 2.141(5) .
Ir1B N1B 2.144(4) .
N1B C1B 1.325(8) .
N1B C5B 1.358(8) .
N2B C10B 1.337(8) .
N2B C6B 1.354(8) .
C1B C2B 1.378(8) .
C1B H1BA 0.9300 .
C2B C3B 1.349(12) .
C2B H2BA 0.9300 .
C3B C4B 1.403(12) .
C3B H3BA 0.9300 .
C4B C5B 1.386(9) .
C4B H4BA 0.9300 .
C5B C6B 1.483(10) .
C6B C7B 1.376(9) .
C7B C8B 1.397(13) .
C7B H7BA 0.9300 .
C8B C9B 1.346(13) .
C8B H8BA 0.9300 .
C9B C10B 1.392(10) .
C9B H9BA 0.9300 .
C10B H10B 0.9300 .
N3B C11B 1.364(7) .
N3B C15B 1.369(7) .
C11B C12B 1.367(9) .
C11B H11B 0.9300 .
C12B C13B 1.394(10) .
C12B H12B 0.9300 .
C13B C14B 1.371(10) .
C13B H13B 0.9300 .
C14B C15B 1.384(9) .
C14B H14B 0.9300 .
C15B C16B 1.468(8) .
C16B C21B 1.391(8) .
C16B C17B 1.399(8) .
C17B C18B 1.399(8) .
C18B C19B 1.372(8) .
C18B H18B 0.9300 .
C19B F1B 1.367(7) .
C19B C20B 1.383(11) .
C20B C21B 1.375(10) .
C20B H20B 0.9300 .
C21B H21B 0.9300 .
N4B C22B 1.350(7) .
N4B C26B 1.355(7) .
C22B C23B 1.370(9) .
C22B H22B 0.9300 .
C23B C24B 1.378(10) .
C23B H23B 0.9300 .
C24B C25B 1.377(10) .
C24B H24B 0.9300 .
C25B C26B 1.393(8) .
C25B H25B 0.9300 .
C26B C27B 1.463(8) .
C27B C32B 1.396(8) .
C27B C28B 1.421(7) .
C28B C29B 1.396(8) .
C29B C30B 1.366(8) .
C29B H29B 0.9300 .
C30B F2B 1.364(7) .
C30B C31B 1.381(10) .
C31B C32B 1.385(9) .
C31B H31B 0.9300 .
C32B H32B 0.9300 .
P2 F21 1.581(4) .
P2 F21 1.581(4) 2_765
P2 F20 1.586(5) 2_765
P2 F20 1.586(5) .
P2 F22 1.589(4) .
P2 F22 1.589(4) 2_765
P1 F13 1.513(6) .
P1 F12 1.573(6) .
P1 F14 1.578(6) .
P1 F15 1.588(6) .
P1 F10 1.600(5) .
P1 F11 1.603(6) .
P3 F31 1.581(4) .
P3 F31 1.581(4) 2_656
P3 F30 1.582(4) 2_656
P3 F30 1.582(4) .
P3 F32 1.590(4) .
P3 F32 1.590(4) 2_656
C100 Cl1 1.719(13) .
C100 Cl2 1.765(14) .
C100 H10C 0.9700 .
C100 H10D 0.9700 .
C201 C202 1.479(19) .
C201 H20C 0.9600 .
C201 H20D 0.9600 .
C201 H20E 0.9600 .
C202 O203 1.203(19) .
C202 H20F 0.9700 .
C202 H20G 0.9700 .
O203 C204 1.153(16) .
C204 C205 1.329(18) .
C204 H20H 0.9700 .
C204 H20I 0.9700 .
C205 H20J 0.9600 .
C205 H20K 0.9600 .
C205 H20L 0.9600 .
